data_7109315
loop_
_publ_author_name
'Shin-ichiro Kawano'
'Martin Baumgarten'
'Dennis Chercka'
'Volker Enkelmann'
'Klaus Mullen'

_publ_section_title
;
 Electron donors and acceptors based on 2,7-functionalized
 pyrene-4,5,9,10-tetraone
;
_journal_name_full Chem.Commun.
_journal_page_first 5058
_journal_paper_doi 10.1039/c3cc39141h
_journal_volume 49
_journal_year 2013
_chemical_formula_moiety 'C32 H22 N4 O4'
_chemical_formula_sum 'C32 H22 N4 O4'
_chemical_formula_weight 526.55
_space_group_IT_number 15
_symmetry_cell_setting monoclinic
_symmetry_space_group_name_Hall '-C 2yc'
_symmetry_space_group_name_H-M 'C 1 2/c 1'
_atom_sites_solution_hydrogens geom
_atom_sites_solution_primary direct
_audit_creation_date 10-08-10
_audit_creation_method CRYSTALS_ver_12.84
_cell_angle_alpha 90
_cell_angle_beta 115.853(2)
_cell_angle_gamma 90
_cell_formula_units_Z 4
_cell_length_a 14.2441(5)
_cell_length_b 14.6744(7)
_cell_length_c 13.2556(4)
_cell_measurement_reflns_used 0
_cell_measurement_temperature 120
_cell_measurement_theta_max 0
_cell_measurement_theta_min 0
_cell_volume 2493.43(17)
_computing_cell_refinement 'DENZO/SCALEPACK (Otwinowski & Minor, 1997)'
_computing_data_collection 'COLLECT (Nonius, 1997-2001).'
_computing_data_reduction 'DENZO/SCALEPACK (Otwinowski & Minor, 1997)'
_computing_molecular_graphics 'CAMERON (Watkin et al., 1996)'
_computing_publication_material 'CRYSTALS (Betteridge et al., 2003)'
_computing_structure_refinement 'CRYSTALS (Betteridge et al., 2003)'
_computing_structure_solution 'SHELXS 86 (Sheldrick, 1986)'
_diffrn_ambient_temperature 120
_diffrn_measured_fraction_theta_full 0.995
_diffrn_measured_fraction_theta_max 0.995
_diffrn_measurement_device_type 'Nonius KappaCCD'
_diffrn_measurement_method '\f & \w scans'
_diffrn_radiation_monochromator graphite
_diffrn_radiation_type 'Mo K\a'
_diffrn_radiation_wavelength 0.71073
_diffrn_reflns_av_R_equivalents 0.056
_diffrn_reflns_limit_h_max 19
_diffrn_reflns_limit_h_min -20
_diffrn_reflns_limit_k_max 20
_diffrn_reflns_limit_k_min -20
_diffrn_reflns_limit_l_max 18
_diffrn_reflns_limit_l_min -18
_diffrn_reflns_number 11259
_diffrn_reflns_theta_full 30.021
_diffrn_reflns_theta_max 30.021
_diffrn_reflns_theta_min 3.120
_diffrn_standards_number 0
_exptl_absorpt_coefficient_mu 0.095
_exptl_absorpt_correction_T_max 0.99
_exptl_absorpt_correction_T_min 0.66
_exptl_absorpt_correction_type multi-scan
_exptl_absorpt_process_details 'SORTAV (Blessing)'
_exptl_crystal_colour black
_exptl_crystal_density_diffrn 1.403
_exptl_crystal_description prism
_exptl_crystal_F_000 1096
_exptl_crystal_size_max 0.43
_exptl_crystal_size_mid 0.27
_exptl_crystal_size_min 0.15
_refine_diff_density_max 0.47
_refine_diff_density_min -0.45
_refine_ls_extinction_method None
_refine_ls_goodness_of_fit_ref 1.0674
_refine_ls_hydrogen_treatment constr
_refine_ls_matrix_type full
_refine_ls_number_parameters 183
_refine_ls_number_reflns 2457
_refine_ls_number_restraints 0
_refine_ls_R_factor_all 0.0694
_refine_ls_R_factor_gt 0.0485
_refine_ls_shift/su_max 0.000329
_refine_ls_structure_factor_coef F
_refine_ls_weighting_details
;
Method, part 1, Chebychev polynomial, (Watkin, 1994, Prince, 1982)
[weight] = 1.0/[A~0~*T~0~(x)+A~1~*T~1~(x) ... +A~n-1~]*T~n-1~(x)]
where A~i~ are the Chebychev coefficients listed below and x= Fcalc/Fmax
Method = Robust Weighting (Prince, 1982)
W = [weight] * [1-(deltaF/6*sigmaF)^2^]^2^
A~i~ are:
1.91 0.883 1.38
;
_refine_ls_weighting_scheme calc
_refine_ls_wR_factor_all 0.0632
_refine_ls_wR_factor_gt 0.0591
_refine_ls_wR_factor_ref 0.0591
_reflns_limit_h_max 18
_reflns_limit_h_min -20
_reflns_limit_k_max 20
_reflns_limit_k_min 0
_reflns_limit_l_max 18
_reflns_limit_l_min 0
_reflns_number_gt 2457
_reflns_number_total 3640
_reflns_threshold_expression I>3.0\s(I)
_cod_data_source_file c3cc39141h.txt
_cod_data_source_block 4Omepytcnq
_cod_original_cell_volume 2493.44(17)
_cod_original_sg_symbol_H-M 'C 1 2/c 1 '
_cod_database_code 7109315

loop_
_symmetry_equiv_pos_as_xyz
x,y,z
-x,-y,-z
x+1/2,y+1/2,z
-x+1/2,-y+1/2,-z
-x,y,-z+1/2
x,-y,z+1/2
-x+1/2,y+1/2,-z+1/2
x+1/2,-y+1/2,z+1/2

loop_
_atom_site_label
_atom_site_type_symbol
_atom_site_fract_x
_atom_site_fract_y
_atom_site_fract_z
_atom_site_U_iso_or_equiv
_atom_site_occupancy
_atom_site_adp_type
_atom_site_refinement_flags_posn
_atom_site_refinement_flags_adp
O1 O 0.29447(8) 0.37732(7) -0.23365(8) 0.0229 1.0000 Uani . .
O2 O 0.20630(9) 0.31580(8) 0.26077(8) 0.0254 1.0000 Uani . .
C1 C 0.24883(10) 0.29814(9) 0.00651(10) 0.0171 1.0000 Uani . .
C2 C 0.26203(10) 0.35701(9) -0.07121(11) 0.0180 1.0000 Uani . .
C3 C 0.26083(11) 0.45187(10) -0.05714(11) 0.0211 1.0000 Uani . .
C4 C 0.24641(11) 0.48731(10) 0.03274(12) 0.0227 1.0000 Uani . .
C5 C 0.23395(11) 0.43051(10) 0.11000(11) 0.0213 1.0000 Uani . .
C6 C 0.23510(10) 0.33538(9) 0.09823(10) 0.0176 1.0000 Uani . .
C7 C 0.27839(10) 0.31788(10) -0.16201(11) 0.0193 1.0000 Uani . .
C8 C 0.40264(12) 0.38471(12) -0.20975(14) 0.0294 1.0000 Uani . .
C9 C 0.22231(10) 0.27428(10) 0.17661(10) 0.0189 1.0000 Uani . .
C10 C 0.26112(13) 0.28083(12) 0.37266(12) 0.0291 1.0000 Uani . .
C11 C 0.51023(13) 0.36331(11) 0.16354(13) 0.0292 1.0000 Uani . .
C12 C 0.5000 0.31186(15) 0.2500 0.0236 1.0000 Uani S T
C13 C 0.5000 0.21798(14) 0.2500 0.0204 1.0000 Uani S T
C14 C 0.49716(11) 0.16788(11) 0.34220(11) 0.0214 1.0000 Uani . .
C15 C 0.49882(11) 0.07577(10) 0.34302(11) 0.0210 1.0000 Uani . .
C16 C 0.5000 0.02511(14) 0.2500 0.0194 1.0000 Uani S T
C17 C 0.5000 -0.06890(14) 0.2500 0.0204 1.0000 Uani S T
C18 C 0.48483(11) -0.12021(10) 0.15233(12) 0.0222 1.0000 Uani . .
N11 N 0.52141(14) 0.40322(11) 0.09473(13) 0.0402 1.0000 Uani . .
N12 N 0.46740(11) -0.16121(10) 0.07197(11) 0.0305 1.0000 Uani . .
H31 H 0.2701 0.4917 -0.1086 0.0266 1.0000 Uiso R .
H41 H 0.2450 0.5515 0.0413 0.0301 1.0000 Uiso R .
H51 H 0.2243 0.4558 0.1708 0.0271 1.0000 Uiso R .
H81 H 0.4101 0.4263 -0.2607 0.0384 1.0000 Uiso R .
H82 H 0.4414 0.4060 -0.1352 0.0384 1.0000 Uiso R .
H83 H 0.4280 0.3265 -0.2176 0.0384 1.0000 Uiso R .
H101 H 0.2432 0.3154 0.4223 0.0378 1.0000 Uiso R .
H102 H 0.3341 0.2850 0.3955 0.0378 1.0000 Uiso R .
H103 H 0.2424 0.2189 0.3742 0.0378 1.0000 Uiso R .
H141 H 0.4940 0.1999 0.4029 0.0270 1.0000 Uiso R .
H151 H 0.4990 0.0437 0.4053 0.0267 1.0000 Uiso R .

loop_
_atom_site_aniso_label
_atom_site_aniso_U_11
_atom_site_aniso_U_22
_atom_site_aniso_U_33
_atom_site_aniso_U_23
_atom_site_aniso_U_13
_atom_site_aniso_U_12
O1 0.0235(5) 0.0262(5) 0.0219(5) 0.0079(4) 0.0127(4) 0.0028(4)
O2 0.0328(6) 0.0287(5) 0.0166(5) 0.0025(4) 0.0126(4) 0.0090(4)
C1 0.0159(5) 0.0192(6) 0.0146(5) 0.0008(4) 0.0052(4) 0.0004(4)
C2 0.0162(6) 0.0206(6) 0.0167(5) 0.0016(4) 0.0066(5) 0.0002(4)
C3 0.0222(6) 0.0198(6) 0.0202(6) 0.0028(5) 0.0081(5) 0.0000(5)
C4 0.0261(7) 0.0166(6) 0.0231(6) 0.0005(5) 0.0085(5) 0.0007(5)
C5 0.0234(7) 0.0216(6) 0.0181(6) -0.0012(5) 0.0082(5) 0.0017(5)
C6 0.0172(6) 0.0196(6) 0.0147(5) 0.0009(4) 0.0056(4) 0.0021(4)
C7 0.0195(6) 0.0231(6) 0.0159(5) 0.0032(4) 0.0081(5) 0.0015(5)
C8 0.0255(7) 0.0317(8) 0.0322(8) 0.0080(6) 0.0138(6) -0.0013(6)
C9 0.0192(6) 0.0230(6) 0.0150(5) 0.0018(5) 0.0078(5) 0.0035(5)
C10 0.0339(8) 0.0347(8) 0.0167(6) 0.0021(6) 0.0092(5) 0.0050(6)
C11 0.0290(8) 0.0243(7) 0.0257(7) 0.0018(5) 0.0040(6) -0.0027(6)
C12 0.0215(9) 0.0233(9) 0.0201(8) 0.0000 0.0037(7) 0.0000
C13 0.0158(8) 0.0245(9) 0.0180(8) 0.0000 0.0047(6) 0.0000
C14 0.0205(6) 0.0259(7) 0.0168(5) -0.0013(5) 0.0073(5) 0.0009(5)
C15 0.0214(6) 0.0252(7) 0.0161(5) 0.0004(5) 0.0079(5) 0.0010(5)
C16 0.0178(8) 0.0241(9) 0.0154(8) 0.0000 0.0065(6) 0.0000
C17 0.0189(9) 0.0248(9) 0.0156(8) 0.0000 0.0059(7) 0.0000
C18 0.0229(6) 0.0231(6) 0.0183(6) 0.0013(5) 0.0068(5) 0.0010(5)
N11 0.0476(9) 0.0333(8) 0.0336(8) 0.0060(6) 0.0120(7) -0.0067(7)
N12 0.0340(7) 0.0323(7) 0.0233(6) -0.0032(5) 0.0108(5) 0.0008(6)

loop_
_atom_type_symbol
_atom_type_scat_dispersion_real
_atom_type_scat_dispersion_imag
_atom_type_scat_Cromer_Mann_a1
_atom_type_scat_Cromer_Mann_b1
_atom_type_scat_Cromer_Mann_a2
_atom_type_scat_Cromer_Mann_b2
_atom_type_scat_Cromer_Mann_a3
_atom_type_scat_Cromer_Mann_b3
_atom_type_scat_Cromer_Mann_a4
_atom_type_scat_Cromer_Mann_b4
_atom_type_scat_Cromer_Mann_c
_atom_type_scat_source
C 0.0033 0.0016 2.3100 20.8439 1.0200 10.2075 1.5886 0.5687 0.8650 51.6512 0.2156 'International Tables Vol C 4.2.6.8 and 6.1.1.4'
H 0.0000 0.0000 0.4930 10.5109 0.3229 26.1257 0.1402 3.1424 0.0408 57.7998 0.0030 'International Tables Vol C 4.2.6.8 and 6.1.1.4'
O 0.0106 0.0060 3.0485 13.2771 2.2868 5.7011 1.5463 0.3239 0.8670 32.9089 0.2508 'International Tables Vol C 4.2.6.8 and 6.1.1.4'
N 0.0061 0.0033 12.2126 0.0057 3.1322 9.8933 2.0125 28.9975 1.1663 0.5826 -11.5290 'International Tables Vol C 4.2.6.8 and 6.1.1.4'

loop_
_geom_angle_atom_site_label_1
_geom_angle_site_symmetry_1
_geom_angle_atom_site_label_2
_geom_angle_atom_site_label_3
_geom_angle_site_symmetry_3
_geom_angle
_geom_angle_publ_flag
C7 . O1 C8 . 112.34(11) yes
C9 . O2 C10 . 118.15(11) yes
C1 4_555 C1 C2 . 119.88(14) yes
C1 4_555 C1 C6 . 120.24(15) yes
C2 . C1 C6 . 119.87(12) yes
C1 . C2 C3 . 119.58(12) yes
C1 . C2 C7 . 119.00(12) yes
C3 . C2 C7 . 121.40(12) yes
C2 . C3 C4 . 119.83(12) yes
C2 . C3 H31 . 120.0 no
C4 . C3 H31 . 120.2 no
C3 . C4 C5 . 121.28(13) yes
C3 . C4 H41 . 119.4 no
C5 . C4 H41 . 119.3 no
C4 . C5 C6 . 120.14(12) yes
C4 . C5 H51 . 120.2 no
C6 . C5 H51 . 119.7 no
C1 . C6 C5 . 119.29(12) yes
C1 . C6 C9 . 118.97(12) yes
C5 . C6 C9 . 121.74(12) yes
C2 . C7 O1 . 117.30(12) yes
C2 . C7 C9 4_555 121.26(12) yes
O1 . C7 C9 4_555 121.43(12) yes
O1 . C8 H81 . 109.5 no
O1 . C8 H82 . 109.6 no
H81 . C8 H82 . 109.5 no
O1 . C8 H83 . 109.3 no
H81 . C8 H83 . 109.5 no
H82 . C8 H83 . 109.5 no
C6 . C9 O2 . 115.26(12) yes
C6 . C9 C7 4_555 120.58(12) yes
O2 . C9 C7 4_555 124.08(12) yes
O2 . C10 H101 . 109.6 no
O2 . C10 H102 . 109.4 no
H101 . C10 H102 . 109.5 no
O2 . C10 H103 . 109.4 no
H101 . C10 H103 . 109.5 no
H102 . C10 H103 . 109.5 no
C12 . C11 N11 . 177.79(18) yes
C11 . C12 C11 5_655 116.4(2) yes
C11 . C12 C13 . 121.82(10) yes
C11 5_655 C12 C13 . 121.82(10) yes
C14 5_655 C13 C12 . 120.66(9) yes
C14 5_655 C13 C14 . 118.68(19) yes
C12 . C13 C14 . 120.66(9) yes
C13 . C14 C15 . 120.65(14) yes
C13 . C14 H141 . 119.7 no
C15 . C14 H141 . 119.7 no
C14 . C15 C16 . 120.92(14) yes
C14 . C15 H151 . 119.7 no
C16 . C15 H151 . 119.3 no
C15 . C16 C15 5_655 118.13(18) yes
C15 . C16 C17 . 120.93(9) yes
C15 5_655 C16 C17 . 120.93(9) yes
C18 5_655 C17 C16 . 121.77(9) yes
C18 5_655 C17 C18 . 116.47(18) yes
C16 . C17 C18 . 121.77(9) yes
C17 . C18 N12 . 176.63(15) yes

loop_
_geom_bond_atom_site_label_1
_geom_bond_atom_site_label_2
_geom_bond_site_symmetry_2
_geom_bond_distance
_geom_bond_publ_flag
O1 C7 . 1.3801(16) yes
O1 C8 . 1.4354(18) yes
O2 C9 . 1.3746(16) yes
O2 C10 . 1.4363(17) yes
C1 C1 4_555 1.425(3) yes
C1 C2 . 1.4184(18) yes
C1 C6 . 1.4221(17) yes
C2 C3 . 1.4056(19) yes
C2 C7 . 1.4413(18) yes
C3 C4 . 1.395(2) yes
C3 H31 . 0.950 no
C4 C5 . 1.3906(19) yes
C4 H41 . 0.950 no
C5 C6 . 1.405(2) yes
C5 H51 . 0.950 no
C6 C9 . 1.4429(18) yes
C7 C9 4_555 1.366(2) yes
C8 H81 . 0.950 no
C8 H82 . 0.950 no
C8 H83 . 0.950 no
C10 H101 . 0.950 no
C10 H102 . 0.950 no
C10 H103 . 0.950 no
C11 C12 . 1.432(2) yes
C11 N11 . 1.152(2) yes
C12 C13 . 1.378(3) yes
C13 C14 5_655 1.4419(17) yes
C13 C14 . 1.4419(17) yes
C14 C15 . 1.352(2) yes
C14 H141 . 0.950 no
C15 C16 . 1.4462(17) yes
C15 H151 . 0.950 no
C16 C17 . 1.379(3) yes
C17 C18 5_655 1.4304(18) yes
C17 C18 . 1.4304(18) yes
C18 N12 . 1.152(2) yes
